data_4076407
loop_
_publ_author_name
'Ali, Awadelkareem A.'
'Nimir, Hassan'
'Aktas, Cenk'
'Huch, Volker'
'Rauch, Ulrich'
'Sch\"afer, Karl-Herbert'
'Veith, Michael'

_publ_section_title
;
 Organoplatinum(II) Complexes with 2-Acetylthiophene Thiosemicarbazone:
 Synthesis, Characterization, Crystal Structures, and in Vitro Antitumor
 Activity
;
_journal_issue 6
_journal_name_full Organometallics
_journal_page_first 2256
_journal_paper_doi 10.1021/om201178q
_journal_volume 31
_journal_year 2012
_chemical_formula_sum 'C17 H28 Cl N6 O3 Pt S4'
_chemical_formula_weight 723.23
_chemical_name_systematic
; 
 ? 
;
_space_group_IT_number 2
_symmetry_cell_setting triclinic
_symmetry_space_group_name_Hall '-P 1'
_symmetry_space_group_name_H-M 'P -1'
_atom_sites_solution_hydrogens geom
_atom_sites_solution_primary direct
_atom_sites_solution_secondary difmap
_audit_creation_method SHELXL-97
_cell_angle_alpha 70.480(8)
_cell_angle_beta 75.639(9)
_cell_angle_gamma 75.383(9)
_cell_formula_units_Z 2
_cell_length_a 7.7013(14)
_cell_length_b 12.887(2)
_cell_length_c 15.119(3)
_cell_measurement_reflns_used 9307
_cell_measurement_temperature 222(2)
_cell_measurement_theta_max 31.43
_cell_measurement_theta_min 2.54
_cell_volume 1346.3(4)
_computing_cell_refinement 'Bruker SAINT'
_computing_data_collection 'Bruker APEX2'
_computing_data_reduction 'Bruker SAINT'
_computing_molecular_graphics 'Bruker SHELXTL'
_computing_publication_material 'Bruker SHELXTL'
_computing_structure_refinement 'SHELXL-97 (Sheldrick, 2008)'
_computing_structure_solution 'SHELXS-97 (Sheldrick, 2008)'
_diffrn_ambient_temperature 222(2)
_diffrn_measured_fraction_theta_full 0.974
_diffrn_measured_fraction_theta_max 0.974
_diffrn_measurement_device_type 'Bruker APEX-II CCD'
_diffrn_measurement_method '\f and \w scans'
_diffrn_radiation_monochromator graphite
_diffrn_radiation_source 'fine-focus sealed tube'
_diffrn_radiation_type MoK\a
_diffrn_radiation_wavelength 0.71073
_diffrn_reflns_av_R_equivalents 0.0775
_diffrn_reflns_av_sigmaI/netI 0.0683
_diffrn_reflns_limit_h_max 11
_diffrn_reflns_limit_h_min -11
_diffrn_reflns_limit_k_max 17
_diffrn_reflns_limit_k_min -18
_diffrn_reflns_limit_l_max 22
_diffrn_reflns_limit_l_min -22
_diffrn_reflns_number 28946
_diffrn_reflns_theta_full 31.68
_diffrn_reflns_theta_max 31.68
_diffrn_reflns_theta_min 1.45
_exptl_absorpt_coefficient_mu 5.650
_exptl_absorpt_correction_T_max 0.6931
_exptl_absorpt_correction_T_min 0.0847
_exptl_absorpt_correction_type multi-scan
_exptl_absorpt_process_details 'SADABS BrukerAXS 2010'
_exptl_crystal_colour yellow
_exptl_crystal_density_diffrn 1.784
_exptl_crystal_density_method 'not measured'
_exptl_crystal_description needle
_exptl_crystal_F_000 710
_exptl_crystal_size_max 0.86
_exptl_crystal_size_mid 0.39
_exptl_crystal_size_min 0.07
_refine_diff_density_max 7.223
_refine_diff_density_min -4.101
_refine_diff_density_rms 0.326
_refine_ls_extinction_method none
_refine_ls_goodness_of_fit_ref 1.147
_refine_ls_hydrogen_treatment constr
_refine_ls_matrix_type full
_refine_ls_number_parameters 267
_refine_ls_number_reflns 8866
_refine_ls_number_restraints 0
_refine_ls_restrained_S_all 1.147
_refine_ls_R_factor_all 0.0835
_refine_ls_R_factor_gt 0.0744
_refine_ls_shift/su_max 0.001
_refine_ls_shift/su_mean 0.000
_refine_ls_structure_factor_coef Fsqd
_refine_ls_weighting_details 'calc w=1/[\s^2^(Fo^2^)+(0.0841P)^2^+22.5736P] where P=(Fo^2^+2Fc^2^)/3'
_refine_ls_weighting_scheme calc
_refine_ls_wR_factor_gt 0.2018
_refine_ls_wR_factor_ref 0.2082
_reflns_number_gt 7861
_reflns_number_total 8866
_reflns_threshold_expression >2sigma(I)
_cod_data_source_file om201178q_si_001.cif
_cod_data_source_block sh2959
_cod_depositor_comments
;
The following automatic conversions were performed:

'_symmetry_cell_setting' value 'Triclinic' changed to 'triclinic'
according to /home/saulius/struct/CIF-dictionaries/cif_core.dic
dictionary named 'cif_core.dic' version 2.4.1 from 2010-06-29.

Automatic conversion script
Id: cif_fix_values 1715 2011-07-08 13:25:40Z adriana 
;
_cod_original_sg_symbol_H-M P-1
_cod_database_code 4076407

loop_
_symmetry_equiv_pos_as_xyz
'x, y, z'
'-x, -y, -z'

loop_
_atom_site_label
_atom_site_type_symbol
_atom_site_fract_x
_atom_site_fract_y
_atom_site_fract_z
_atom_site_U_iso_or_equiv
_atom_site_adp_type
_atom_site_occupancy
_atom_site_symmetry_multiplicity
_atom_site_calc_flag
_atom_site_refinement_flags
Pt1 Pt 0.16215(5) 0.43119(3) 0.08116(2) 0.02391(11) Uani 1 1 d .
S1 S 0.1265(4) 0.2457(2) 0.10673(17) 0.0312(4) Uani 1 1 d .
S2 S 0.3889(4) 0.7246(2) -0.1214(2) 0.0375(5) Uani 1 1 d .
N1 N 0.3009(12) 0.4190(7) -0.0483(6) 0.0303(16) Uani 1 1 d .
N2 N 0.3166(13) 0.3192(7) -0.0690(6) 0.0330(17) Uani 1 1 d .
H2 H 0.3682 0.3127 -0.1255 0.040 Uiso 1 1 calc R
N3 N 0.2848(17) 0.1359(8) -0.0210(8) 0.047(2) Uani 1 1 d .
H3A H 0.3465 0.1297 -0.0762 0.056 Uiso 1 1 calc R
H3B H 0.2444 0.0784 0.0215 0.056 Uiso 1 1 calc R
C1 C 0.3682(12) 0.5037(8) -0.1084(6) 0.0286(17) Uani 1 1 d .
C2 C 0.3341(14) 0.5931(8) -0.0707(7) 0.032(2) Uani 1 1 d .
C3 C 0.2894(19) 0.7633(9) -0.0207(9) 0.043(3) Uani 1 1 d .
H3 H 0.2882 0.8339 -0.0150 0.052 Uiso 1 1 calc R
C4 C 0.2122(16) 0.6832(8) 0.0503(8) 0.036(2) Uani 1 1 d .
H4 H 0.1521 0.6918 0.1103 0.043 Uiso 1 1 calc R
C5 C 0.2329(14) 0.5834(8) 0.0232(7) 0.0299(18) Uani 1 1 d .
C6 C 0.2518(14) 0.2337(8) -0.0015(7) 0.0297(17) Uani 1 1 d .
C7 C 0.4728(16) 0.5053(10) -0.2060(7) 0.037(2) Uani 1 1 d .
H7A H 0.5150 0.4291 -0.2098 0.056 Uiso 1 1 calc R
H7B H 0.5767 0.5411 -0.2190 0.056 Uiso 1 1 calc R
H7C H 0.3946 0.5467 -0.2526 0.056 Uiso 1 1 calc R
S3 S 0.0058(4) 0.4765(2) 0.21535(17) 0.0325(5) Uani 1 1 d .
S4 S 0.1353(5) 0.0338(3) 0.5961(2) 0.0505(7) Uani 1 1 d .
N4 N 0.1513(13) 0.1879(7) 0.4020(6) 0.0325(17) Uani 1 1 d .
N5 N 0.1415(14) 0.2695(7) 0.3168(6) 0.0356(19) Uani 1 1 d .
H5 H 0.2084 0.2589 0.2639 0.043 Uiso 1 1 calc R
N6 N -0.0755(15) 0.3797(9) 0.3984(7) 0.043(2) Uani 1 1 d .
H6A H -0.0666 0.3260 0.4513 0.051 Uiso 1 1 calc R
H6B H -0.1510 0.4425 0.3989 0.051 Uiso 1 1 calc R
C8 C 0.2460(15) 0.0904(8) 0.3998(7) 0.0322(18) Uani 1 1 d .
C9 C 0.2493(16) 0.0044(8) 0.4899(8) 0.035(2) Uani 1 1 d .
C10 C 0.198(3) -0.1016(13) 0.6623(10) 0.063(4) Uani 1 1 d .
H10 H 0.1581 -0.1290 0.7284 0.076 Uiso 1 1 calc R
C11 C 0.312(3) -0.1634(11) 0.6091(11) 0.064(4) Uani 1 1 d .
H11 H 0.3720 -0.2369 0.6346 0.077 Uiso 1 1 calc R
C12 C 0.332(2) -0.1073(10) 0.5103(11) 0.052(3) Uani 1 1 d .
H12 H 0.3953 -0.1425 0.4631 0.063 Uiso 1 1 calc R
C13 C 0.0253(13) 0.3661(8) 0.3176(7) 0.0295(17) Uani 1 1 d .
C14 C 0.3490(18) 0.0575(10) 0.3125(9) 0.043(2) Uani 1 1 d .
H14A H 0.2787 0.0167 0.2954 0.065 Uiso 1 1 calc R
H14B H 0.4652 0.0101 0.3252 0.065 Uiso 1 1 calc R
H14C H 0.3700 0.1242 0.2604 0.065 Uiso 1 1 calc R
Cl1 Cl 0.4888(6) 0.7871(3) 0.2372(2) 0.0582(9) Uani 1 1 d .
O1 O 0.1900(17) 0.9396(10) 0.1116(9) 0.065(3) Uiso 1 1 d .
H1 H 0.2569 0.9120 0.1523 0.097 Uiso 1 1 calc R
O3 O 0.6702(19) 0.5824(12) 0.4003(10) 0.079(4) Uiso 1 1 d .
H3C H 0.5876 0.5556 0.3947 0.118 Uiso 1 1 calc R
O2 O 0.163(2) 0.7041(13) 0.4003(11) 0.086(4) Uiso 1 1 d .
H2A H 0.1027 0.7686 0.3943 0.128 Uiso 1 1 calc R
C15 C 0.006(3) 0.934(2) 0.1568(17) 0.088(6) Uiso 1 1 d .
H15A H -0.0177 0.9511 0.2169 0.132 Uiso 1 1 calc R
H15B H -0.0159 0.8590 0.1685 0.132 Uiso 1 1 calc R
H15C H -0.0755 0.9876 0.1157 0.132 Uiso 1 1 calc R
C16 C 0.092(3) 0.650(2) 0.3606(18) 0.092(6) Uiso 1 1 d .
H16A H 0.0728 0.5779 0.4054 0.138 Uiso 1 1 calc R
H16B H 0.1750 0.6385 0.3035 0.138 Uiso 1 1 calc R
H16C H -0.0240 0.6940 0.3440 0.138 Uiso 1 1 calc R
C17 C 0.615(4) 0.621(2) 0.4813(19) 0.099(7) Uiso 1 1 d .
H17A H 0.6672 0.5653 0.5340 0.149 Uiso 1 1 calc R
H17B H 0.4832 0.6336 0.4982 0.149 Uiso 1 1 calc R
H17C H 0.6571 0.6905 0.4677 0.149 Uiso 1 1 calc R

loop_
_atom_site_aniso_label
_atom_site_aniso_U_11
_atom_site_aniso_U_22
_atom_site_aniso_U_33
_atom_site_aniso_U_23
_atom_site_aniso_U_13
_atom_site_aniso_U_12
Pt1 0.02488(16) 0.02476(16) 0.02079(15) -0.00589(11) -0.00416(10) -0.00330(11)
S1 0.0350(11) 0.0311(11) 0.0278(10) -0.0070(8) -0.0039(8) -0.0105(9)
S2 0.0378(13) 0.0299(11) 0.0405(13) 0.0018(10) -0.0118(10) -0.0104(10)
N1 0.036(4) 0.028(4) 0.027(4) -0.010(3) -0.006(3) -0.005(3)
N2 0.043(5) 0.030(4) 0.026(4) -0.009(3) -0.003(3) -0.009(3)
N3 0.070(7) 0.035(5) 0.040(5) -0.017(4) 0.001(5) -0.019(5)
C1 0.023(4) 0.034(4) 0.022(4) 0.002(3) -0.004(3) -0.008(3)
C2 0.036(5) 0.030(4) 0.032(4) 0.010(3) -0.022(4) -0.022(4)
C3 0.059(7) 0.028(5) 0.046(6) -0.006(4) -0.024(6) -0.007(5)
C4 0.047(6) 0.025(4) 0.039(5) -0.011(4) -0.013(4) -0.004(4)
C5 0.033(4) 0.023(4) 0.030(4) -0.004(3) -0.012(4) 0.003(3)
C6 0.034(4) 0.031(4) 0.026(4) -0.012(3) -0.007(3) -0.003(4)
C7 0.039(5) 0.040(5) 0.027(4) -0.008(4) 0.003(4) -0.009(4)
S3 0.0386(12) 0.0263(10) 0.0256(10) -0.0068(8) -0.0018(9) 0.0015(9)
S4 0.067(2) 0.0478(16) 0.0305(13) -0.0026(11) -0.0130(13) -0.0067(15)
N4 0.040(4) 0.030(4) 0.032(4) -0.010(3) -0.012(3) -0.007(3)
N5 0.048(5) 0.027(4) 0.024(4) -0.007(3) 0.000(3) 0.000(3)
N6 0.047(5) 0.039(5) 0.031(4) -0.009(4) 0.005(4) 0.001(4)
C8 0.040(5) 0.027(4) 0.028(4) -0.003(3) -0.007(4) -0.008(4)
C9 0.041(5) 0.023(4) 0.036(5) 0.000(3) -0.015(4) -0.002(4)
C10 0.094(12) 0.056(8) 0.039(7) 0.014(6) -0.032(7) -0.032(8)
C11 0.103(13) 0.032(6) 0.045(7) 0.008(5) -0.025(8) -0.008(7)
C12 0.068(9) 0.030(5) 0.053(7) -0.002(5) -0.024(7) 0.000(5)
C13 0.029(4) 0.031(4) 0.025(4) -0.011(3) 0.000(3) -0.001(3)
C14 0.046(6) 0.034(5) 0.045(6) -0.015(5) -0.003(5) 0.001(4)
Cl1 0.081(2) 0.0468(16) 0.0384(14) -0.0188(12) 0.0029(14) -0.0024(15)

loop_
_atom_type_symbol
_atom_type_description
_atom_type_scat_dispersion_real
_atom_type_scat_dispersion_imag
_atom_type_scat_source
C C 0.0033 0.0016 'International Tables Vol C Tables 4.2.6.8 and 6.1.1.4'
H H 0.0000 0.0000 'International Tables Vol C Tables 4.2.6.8 and 6.1.1.4'
N N 0.0061 0.0033 'International Tables Vol C Tables 4.2.6.8 and 6.1.1.4'
S S 0.1246 0.1234 'International Tables Vol C Tables 4.2.6.8 and 6.1.1.4'
Cl Cl 0.1484 0.1585 'International Tables Vol C Tables 4.2.6.8 and 6.1.1.4'
Pt Pt -1.7033 8.3905 'International Tables Vol C Tables 4.2.6.8 and 6.1.1.4'
O O 0.0106 0.0060 'International Tables Vol C Tables 4.2.6.8 and 6.1.1.4'

loop_
_geom_angle_atom_site_label_1
_geom_angle_atom_site_label_2
_geom_angle_atom_site_label_3
_geom_angle
C5 Pt1 N1 79.2(4)
C5 Pt1 S3 91.4(3)
N1 Pt1 S3 170.3(2)
C5 Pt1 S1 163.6(3)
N1 Pt1 S1 84.4(2)
S3 Pt1 S1 105.06(9)
C6 S1 Pt1 95.5(3)
C3 S2 C2 92.3(6)
C1 N1 N2 123.0(9)
C1 N1 Pt1 119.2(7)
N2 N1 Pt1 117.7(6)
C6 N2 N1 119.4(8)
C6 N2 H2 120.3
N1 N2 H2 120.3
C6 N3 H3A 120.0
C6 N3 H3B 120.0
H3A N3 H3B 120.0
N1 C1 C2 111.9(8)
N1 C1 C7 124.4(10)
C2 C1 C7 123.7(9)
C1 C2 C5 119.4(8)
C1 C2 S2 130.4(8)
C5 C2 S2 110.2(8)
C4 C3 S2 113.8(9)
C4 C3 H3 123.1
S2 C3 H3 123.1
C3 C4 C5 112.0(10)
C3 C4 H4 124.0
C5 C4 H4 124.0
C2 C5 C4 111.6(9)
C2 C5 Pt1 110.2(7)
C4 C5 Pt1 138.1(8)
N2 C6 N3 117.7(9)
N2 C6 S1 122.7(7)
N3 C6 S1 119.7(8)
C1 C7 H7A 109.5
C1 C7 H7B 109.5
H7A C7 H7B 109.5
C1 C7 H7C 109.5
H7A C7 H7C 109.5
H7B C7 H7C 109.5
C13 S3 Pt1 113.0(3)
C10 S4 C9 92.3(7)
C8 N4 N5 117.6(9)
C13 N5 N4 117.7(8)
C13 N5 H5 121.1
N4 N5 H5 121.1
C13 N6 H6A 120.0
C13 N6 H6B 120.0
H6A N6 H6B 120.0
N4 C8 C9 116.9(10)
N4 C8 C14 126.2(9)
C9 C8 C14 116.9(9)
C12 C9 C8 130.4(12)
C12 C9 S4 108.9(9)
C8 C9 S4 120.8(8)
C11 C10 S4 111.9(11)
C11 C10 H10 124.1
S4 C10 H10 124.1
C10 C11 C12 113.1(13)
C10 C11 H11 123.4
C12 C11 H11 123.4
C9 C12 C11 113.3(14)
C9 C12 H12 123.4
C11 C12 H12 123.4
N6 C13 N5 120.0(9)
N6 C13 S3 118.0(8)
N5 C13 S3 122.0(7)
C8 C14 H14A 109.5
C8 C14 H14B 109.5
H14A C14 H14B 109.5
C8 C14 H14C 109.5
H14A C14 H14C 109.5
H14B C14 H14C 109.5
C15 O1 H1 109.5
C17 O3 H3C 109.5
C16 O2 H2A 109.5
O1 C15 H15A 109.5
O1 C15 H15B 109.5
H15A C15 H15B 109.5
O1 C15 H15C 109.5
H15A C15 H15C 109.5
H15B C15 H15C 109.5
O2 C16 H16A 109.5
O2 C16 H16B 109.5
H16A C16 H16B 109.5
O2 C16 H16C 109.5
H16A C16 H16C 109.5
H16B C16 H16C 109.5
O3 C17 H17A 109.5
O3 C17 H17B 109.5
H17A C17 H17B 109.5
O3 C17 H17C 109.5
H17A C17 H17C 109.5
H17B C17 H17C 109.5

loop_
_geom_bond_atom_site_label_1
_geom_bond_atom_site_label_2
_geom_bond_distance
Pt1 C5 2.016(10)
Pt1 N1 2.021(8)
Pt1 S3 2.265(2)
Pt1 S1 2.366(2)
S1 C6 1.716(10)
S2 C3 1.699(14)
S2 C2 1.723(9)
N1 C1 1.293(12)
N1 N2 1.392(11)
N2 C6 1.334(13)
N2 H2 0.8700
N3 C6 1.338(13)
N3 H3A 0.8700
N3 H3B 0.8700
C1 C2 1.392(15)
C1 C7 1.491(14)
C2 C5 1.421(15)
C3 C4 1.350(16)
C3 H3 0.9400
C4 C5 1.437(13)
C4 H4 0.9400
C7 H7A 0.9700
C7 H7B 0.9700
C7 H7C 0.9700
S3 C13 1.725(10)
S4 C10 1.711(15)
S4 C9 1.741(12)
N4 C8 1.291(13)
N4 N5 1.369(12)
N5 C13 1.339(12)
N5 H5 0.8700
N6 C13 1.315(12)
N6 H6A 0.8700
N6 H6B 0.8700
C8 C9 1.442(14)
C8 C14 1.495(16)
C9 C12 1.382(15)
C10 C11 1.33(3)
C10 H10 0.9400
C11 C12 1.414(19)
C11 H11 0.9400
C12 H12 0.9400
C14 H14A 0.9700
C14 H14B 0.9700
C14 H14C 0.9700
O1 C15 1.42(2)
O1 H1 0.8300
O3 C17 1.40(3)
O3 H3C 0.8300
O2 C16 1.34(3)
O2 H2A 0.8300
C15 H15A 0.9700
C15 H15B 0.9700
C15 H15C 0.9700
C16 H16A 0.9700
C16 H16B 0.9700
C16 H16C 0.9700
C17 H17A 0.9700
C17 H17B 0.9700
C17 H17C 0.9700
